data_1575097
loop_
_publ_author_name
'Huber, Alexander'
'Thiele, Tobias'
'Rex, Tobias'
'Daniliuc, Constantin'
'W&#xf6;lper, Christoph'
'Lorberg, Rick Y.'
'H&#xf6;fmann, Lea'
'Strassert, Cristian A.'
'Giese, Michael'
'Voskuhl, Jens'

_publ_section_title
;
 Steric pressure in heteropentacenes modulates the photophysical
 properties - a molecular design strategy for functional materials.
;
_journal_issue 34
_journal_name_full 'Chemical science'
_journal_page_first 15723
_journal_page_last 15733
_journal_paper_doi 10.1039/d5sc03028e
_journal_volume 16
_journal_year 2025
_chemical_formula_sum 'C23 H15 F2 N3 O2'
_chemical_formula_weight 403.38
_space_group_crystal_system triclinic
_space_group_IT_number 2
_space_group_name_Hall '-P 1'
_space_group_name_H-M_alt 'P -1'
_atom_sites_solution_hydrogens geom
_atom_sites_solution_primary direct
_audit_creation_method 'APEX4 v2022.10-1'
_audit_update_record
;
2025-02-27 deposited with the CCDC.	2025-07-15 downloaded from the CCDC.
;
_cell_angle_alpha 66.3220(10)
_cell_angle_beta 89.8080(10)
_cell_angle_gamma 75.4290(10)
_cell_formula_units_Z 4
_cell_length_a 11.6575(2)
_cell_length_b 12.9957(3)
_cell_length_c 14.0878(3)
_cell_measurement_reflns_used 9889
_cell_measurement_temperature 100.(2)
_cell_measurement_theta_max 66.6968
_cell_measurement_theta_min 3.9420
_cell_volume 1880.21(7)
_computing_cell_refinement 'SAINT V8.40B (Bruker AXS LLC, 2019)'
_computing_data_collection 'Bruker APEX4 v2022.10-1 Photon III'
_computing_data_reduction 'SAINT V8.40B (Bruker AXS LLC, 2019)'
_computing_molecular_graphics 'shelXle (C.B. Huebschle, rev 1380)'
_computing_publication_material 'SHELXT 2011/1 (Sheldrick, 2018)'
_computing_structure_refinement 'SHELXL-2019/1 (Sheldrick, 2018)'
_computing_structure_solution 'SHELXT 2019/1 (Sheldrick, 2018)'
_diffrn_ambient_temperature 100.(2)
_diffrn_detector_area_resol_mean 7.3910
_diffrn_measured_fraction_theta_full 0.992
_diffrn_measured_fraction_theta_max 0.992
_diffrn_measurement_device 'Bruker D8 Venture Photon III'
_diffrn_measurement_device_type 'single crystal diffractometer'
_diffrn_measurement_method 'phi/omega scans'
_diffrn_radiation_monochromator 'MX mirror'
_diffrn_radiation_probe x-ray
_diffrn_radiation_type CuK\a
_diffrn_radiation_wavelength 1.54178
_diffrn_reflns_av_R_equivalents 0.0392
_diffrn_reflns_av_unetI/netI 0.0299
_diffrn_reflns_limit_h_max 13
_diffrn_reflns_limit_h_min -13
_diffrn_reflns_limit_k_max 15
_diffrn_reflns_limit_k_min -15
_diffrn_reflns_limit_l_max 16
_diffrn_reflns_limit_l_min -16
_diffrn_reflns_number 30628
_diffrn_reflns_theta_full 66.73
_diffrn_reflns_theta_max 66.73
_diffrn_reflns_theta_min 3.86
_diffrn_source 'Cu ImS'
_diffrn_source_current 1.0
_diffrn_source_power 0.05
_diffrn_source_type 'micro focus tube'
_diffrn_source_voltage 50
_exptl_absorpt_coefficient_mu 0.894
_exptl_absorpt_correction_T_max 0.97
_exptl_absorpt_correction_T_min 0.84
_exptl_absorpt_correction_type multi-scan
_exptl_absorpt_process_details
;
Krause, L., Herbst-Irmer, R., Sheldrick, G. M., Stalke, D. (2015).
"Comparison of silver and molybdenum microfocus X-ray sources for
single-crystal structure determination"
J. Appl. Cryst. 48, 3-10. doi:10.1107/S1600576714022985
;
_exptl_crystal_colour yellow
_exptl_crystal_density_diffrn 1.425
_exptl_crystal_density_method 'not measured'
_exptl_crystal_description plate
_exptl_crystal_F_000 832
_exptl_crystal_size_max 0.166
_exptl_crystal_size_mid 0.074
_exptl_crystal_size_min 0.039
_refine_diff_density_max 0.209
_refine_diff_density_min -0.196
_refine_ls_extinction_method none
_refine_ls_goodness_of_fit_ref 1.031
_refine_ls_hydrogen_treatment constr
_refine_ls_matrix_type full
_refine_ls_number_parameters 545
_refine_ls_number_reflns 6609
_refine_ls_number_restraints 0
_refine_ls_restrained_S_all 1.031
_refine_ls_R_factor_all 0.0417
_refine_ls_R_factor_gt 0.0337
_refine_ls_shift/su_max 0.001
_refine_ls_shift/su_mean 0.000
_refine_ls_structure_factor_coef Fsqd
_refine_ls_weighting_details 'w=1/[\s^2^(Fo^2^)+(0.0428P)^2^+0.6758P] where P=(Fo^2^+2Fc^2^)/3'
_refine_ls_weighting_scheme calc
_refine_ls_wR_factor_gt 0.0829
_refine_ls_wR_factor_ref 0.0883
_reflns_Friedel_coverage 0.000
_reflns_number_gt 5636
_reflns_number_total 6609
_reflns_threshold_expression 'I > 2\s(I)'
_cod_data_source_file d5sc03028e2.cif
_cod_data_source_block dan10606_4d
_cod_depositor_comments 'Adding full bibliography for 1575093--1575097.cif.'
_cod_database_code 1575097

loop_
_space_group_symop_operation_xyz
'x, y, z'
'-x, -y, -z'

loop_
_atom_site_type_symbol
_atom_site_label
_atom_site_fract_x
_atom_site_fract_y
_atom_site_fract_z
_atom_site_U_iso_or_equiv
_atom_site_adp_type
_atom_site_calc_flag
_atom_site_refinement_flags_adp
_atom_site_refinement_flags_occupancy
_atom_site_refinement_flags_posn
_atom_site_occupancy
_atom_site_disorder_assembly
_atom_site_disorder_group
F F1A 0.69998(7) 0.73600(7) 0.59315(6) 0.02397(19) Uani d . . . 1 . .
F F2A 0.53139(7) 0.68032(7) 0.72083(6) 0.02551(19) Uani d . . . 1 . .
N N1A 0.21661(12) 0.75488(12) 0.70462(10) 0.0316(3) Uani d . . . 1 . .
N N2A 0.71543(11) 0.94149(12) 0.33852(11) 0.0305(3) Uani d . . . 1 . .
N N3A 0.39808(10) 1.00992(10) 0.31221(9) 0.0174(2) Uani d . . . 1 . .
O O1A 0.22978(8) 0.96218(8) 0.45710(7) 0.0190(2) Uani d . . . 1 . .
O O2A 0.43571(9) 0.77730(9) 0.04764(8) 0.0241(2) Uani d . . . 1 . .
C C1A 0.55368(12) 0.87851(12) 0.45734(11) 0.0177(3) Uani d . . . 1 . .
C C2A 0.58552(12) 0.79350(12) 0.55932(11) 0.0187(3) Uani d . . . 1 . .
C C3A 0.49975(13) 0.76491(12) 0.62453(11) 0.0196(3) Uani d . . . 1 . .
C C4A 0.37960(12) 0.82179(12) 0.58988(11) 0.0186(3) Uani d . . . 1 . .
C C5A 0.34778(12) 0.90716(12) 0.48754(11) 0.0173(3) Uani d . . . 1 . .
C C6A 0.43304(12) 0.93283(12) 0.41893(10) 0.0168(3) Uani d . . . 1 . .
C C7A 0.28897(13) 0.78665(13) 0.65470(11) 0.0216(3) Uani d . . . 1 . .
C C8A 0.64464(12) 0.91085(13) 0.39141(11) 0.0210(3) Uani d . . . 1 . .
C C11A 0.25554(13) 1.20235(13) 0.20987(11) 0.0207(3) Uani d . . . 1 . .
C C12A 0.28502(12) 1.09482(12) 0.29682(11) 0.0179(3) Uani d . . . 1 . .
C C13A 0.20488(12) 1.07091(12) 0.37095(11) 0.0180(3) Uani d . . . 1 . .
C C14A 0.09778(12) 1.15072(13) 0.36394(11) 0.0204(3) Uani d . . . 1 . .
H H14A 0.045201 1.133021 0.416196 0.025000 Uiso calc U . R 1 . .
C C15A 0.06970(13) 1.25768(13) 0.27785(12) 0.0229(3) Uani d . . . 1 . .
H H15A -0.003160 1.314417 0.270952 0.027000 Uiso calc U . R 1 . .
C C16A 0.14679(13) 1.28239(13) 0.20206(11) 0.0226(3) Uani d . . . 1 . .
H H16A 0.125161 1.355612 0.143292 0.027000 Uiso calc U . R 1 . .
C C17A 0.33829(14) 1.23010(14) 0.12626(12) 0.0269(3) Uani d . . . 1 . .
H H17A 0.325974 1.195795 0.077900 0.040000 Uiso calc U . R 1 . .
H H17B 0.421112 1.197542 0.158481 0.040000 Uiso calc U . R 1 . .
H H17C 0.321552 1.314996 0.088075 0.040000 Uiso calc U . R 1 . .
C C21A 0.40793(12) 0.94746(12) 0.24418(10) 0.0172(3) Uani d . . . 1 . .
C C22A 0.32518(12) 0.88780(13) 0.24357(11) 0.0198(3) Uani d . . . 1 . .
H H22A 0.263398 0.886771 0.287809 0.024000 Uiso calc U . R 1 . .
C C23A 0.33110(13) 0.82937(13) 0.17921(11) 0.0212(3) Uani d . . . 1 . .
H H23A 0.273368 0.789302 0.178861 0.025000 Uiso calc U . R 1 . .
C C24A 0.42226(12) 0.83009(12) 0.11535(11) 0.0189(3) Uani d . . . 1 . .
C C25A 0.50771(13) 0.88774(13) 0.11787(11) 0.0212(3) Uani d . . . 1 . .
H H25A 0.571750 0.885859 0.076165 0.025000 Uiso calc U . R 1 . .
C C26A 0.49956(12) 0.94764(12) 0.18085(11) 0.0203(3) Uani d . . . 1 . .
H H26A 0.556466 0.988714 0.180739 0.024000 Uiso calc U . R 1 . .
C C27A 0.34156(13) 0.72985(14) 0.03318(12) 0.0260(3) Uani d . . . 1 . .
H H27A 0.263367 0.788466 0.018791 0.031000 Uiso calc U . R 1 . .
H H27B 0.340526 0.659967 0.096805 0.031000 Uiso calc U . R 1 . .
C C28A 0.36508(15) 0.69758(17) -0.05778(14) 0.0357(4) Uani d . . . 1 . .
H H28A 0.362847 0.767895 -0.120793 0.054000 Uiso calc U . R 1 . .
H H28B 0.303892 0.662244 -0.068139 0.054000 Uiso calc U . R 1 . .
H H28C 0.443818 0.641591 -0.043630 0.054000 Uiso calc U . R 1 . .
F F1B 0.40634(7) 0.49834(7) 0.85813(6) 0.02357(19) Uani d . . . 1 . .
F F2B 0.53455(7) 0.45121(7) 0.71355(6) 0.02342(19) Uani d . . . 1 . .
N N1B 0.50911(11) 0.36075(11) 0.51967(10) 0.0263(3) Uani d . . . 1 . .
N N2B 0.13270(11) 0.51521(11) 0.93786(10) 0.0244(3) Uani d . . . 1 . .
N N3B 0.07973(10) 0.38848(10) 0.75255(9) 0.0166(2) Uani d . . . 1 . .
O O1B 0.22221(8) 0.34058(8) 0.60289(7) 0.0181(2) Uani d . . . 1 . .
O O2B 0.05141(9) 0.02549(9) 1.13244(8) 0.0236(2) Uani d . . . 1 . .
C C1B 0.24362(12) 0.44949(11) 0.80405(10) 0.0170(3) Uani d . . . 1 . .
C C2B 0.35907(12) 0.46190(12) 0.79492(11) 0.0185(3) Uani d . . . 1 . .
C C3B 0.42402(12) 0.43844(12) 0.72154(11) 0.0183(3) Uani d . . . 1 . .
C C4B 0.37618(12) 0.40023(12) 0.65520(11) 0.0171(3) Uani d . . . 1 . .
C C5B 0.26205(12) 0.38374(11) 0.66609(10) 0.0160(3) Uani d . . . 1 . .
C C6B 0.19405(12) 0.40770(11) 0.74060(10) 0.0162(3) Uani d . . . 1 . .
C C7B 0.44783(12) 0.37686(12) 0.57913(11) 0.0189(3) Uani d . . . 1 . .
C C8B 0.17894(12) 0.48358(12) 0.87860(11) 0.0188(3) Uani d . . . 1 . .
C C11B -0.09568(12) 0.39832(12) 0.64830(11) 0.0199(3) Uani d . . . 1 . .
C C12B 0.02782(12) 0.37907(12) 0.66464(10) 0.0173(3) Uani d . . . 1 . .
C C13B 0.09932(12) 0.35155(12) 0.59435(11) 0.0172(3) Uani d . . . 1 . .
C C14B 0.05482(13) 0.33422(12) 0.51300(11) 0.0197(3) Uani d . . . 1 . .
H H14B 0.105947 0.315018 0.466408 0.024000 Uiso calc U . R 1 . .
C C15B -0.06658(13) 0.34553(12) 0.50088(11) 0.0214(3) Uani d . . . 1 . .
H H15B -0.098951 0.330646 0.447425 0.026000 Uiso calc U . R 1 . .
C C16B -0.14038(12) 0.37861(12) 0.56703(11) 0.0216(3) Uani d . . . 1 . .
H H16B -0.223564 0.388132 0.556841 0.026000 Uiso calc U . R 1 . .
C C17B -0.17927(13) 0.44304(13) 0.71321(12) 0.0249(3) Uani d . . . 1 . .
H H17D -0.179976 0.378263 0.779950 0.037000 Uiso calc U . R 1 . .
H H17E -0.259854 0.477495 0.676064 0.037000 Uiso calc U . R 1 . .
H H17F -0.152458 0.502506 0.725949 0.037000 Uiso calc U . R 1 . .
C C21B 0.07207(12) 0.29584(12) 0.85326(10) 0.0173(3) Uani d . . . 1 . .
C C22B 0.00231(12) 0.32204(12) 0.92454(11) 0.0194(3) Uani d . . . 1 . .
H H22B -0.039041 0.400902 0.908991 0.023000 Uiso calc U . R 1 . .
C C23B -0.00772(12) 0.23372(12) 1.01883(11) 0.0200(3) Uani d . . . 1 . .
H H23B -0.056563 0.252106 1.067070 0.024000 Uiso calc U . R 1 . .
C C24B 0.05403(12) 0.11849(12) 1.04212(11) 0.0193(3) Uani d . . . 1 . .
C C25B 0.12566(13) 0.09233(13) 0.97057(11) 0.0222(3) Uani d . . . 1 . .
H H25B 0.168722 0.013791 0.986609 0.027000 Uiso calc U . R 1 . .
C C26B 0.13398(12) 0.18034(12) 0.87665(11) 0.0196(3) Uani d . . . 1 . .
H H26B 0.182012 0.162100 0.827912 0.024000 Uiso calc U . R 1 . .
C C27B -0.03147(13) 0.04546(13) 1.20323(11) 0.0230(3) Uani d . . . 1 . .
H H27C -0.114362 0.065652 1.171868 0.028000 Uiso calc U . R 1 . .
H H27D -0.021733 0.110882 1.218662 0.028000 Uiso calc U . R 1 . .
C C28B -0.00585(13) -0.06489(14) 1.30154(11) 0.0257(3) Uani d . . . 1 . .
H H28D -0.010957 -0.129950 1.284751 0.039000 Uiso calc U . R 1 . .
H H28E -0.064365 -0.055549 1.349631 0.039000 Uiso calc U . R 1 . .
H H28F 0.074485 -0.081166 1.334372 0.039000 Uiso calc U . R 1 . .

loop_
_atom_site_aniso_label
_atom_site_aniso_U_11
_atom_site_aniso_U_22
_atom_site_aniso_U_33
_atom_site_aniso_U_12
_atom_site_aniso_U_13
_atom_site_aniso_U_23
F1A 0.0159(4) 0.0258(5) 0.0279(4) -0.0003(3) -0.0037(3) -0.0120(4)
F2A 0.0272(4) 0.0243(4) 0.0192(4) -0.0038(4) -0.0026(3) -0.0051(4)
N1A 0.0261(7) 0.0351(8) 0.0262(7) -0.0083(6) 0.0029(6) -0.0052(6)
N2A 0.0207(6) 0.0333(8) 0.0366(8) -0.0085(6) 0.0051(6) -0.0130(6)
N3A 0.0174(6) 0.0184(6) 0.0170(6) -0.0033(5) 0.0016(4) -0.0090(5)
O1A 0.0145(5) 0.0192(5) 0.0198(5) -0.0033(4) 0.0008(4) -0.0054(4)
O2A 0.0237(5) 0.0332(6) 0.0251(5) -0.0109(5) 0.0060(4) -0.0200(5)
C1A 0.0172(7) 0.0184(7) 0.0223(7) -0.0056(6) 0.0023(5) -0.0129(6)
C2A 0.0159(7) 0.0184(7) 0.0242(7) -0.0020(6) -0.0027(5) -0.0127(6)
C3A 0.0242(7) 0.0190(7) 0.0158(7) -0.0047(6) -0.0015(6) -0.0082(6)
C4A 0.0211(7) 0.0193(7) 0.0184(7) -0.0062(6) 0.0021(5) -0.0103(6)
C5A 0.0160(7) 0.0180(7) 0.0218(7) -0.0042(5) 0.0010(5) -0.0123(6)
C6A 0.0193(7) 0.0159(7) 0.0182(7) -0.0052(6) 0.0012(5) -0.0098(6)
C7A 0.0215(7) 0.0220(7) 0.0186(7) -0.0030(6) -0.0008(6) -0.0072(6)
C8A 0.0173(7) 0.0200(7) 0.0270(8) -0.0032(6) -0.0017(6) -0.0120(6)
C11A 0.0221(7) 0.0212(7) 0.0196(7) -0.0059(6) -0.0004(6) -0.0095(6)
C12A 0.0168(7) 0.0200(7) 0.0196(7) -0.0047(6) 0.0008(5) -0.0112(6)
C13A 0.0189(7) 0.0179(7) 0.0176(7) -0.0057(6) -0.0012(5) -0.0074(6)
C14A 0.0169(7) 0.0244(8) 0.0223(7) -0.0049(6) 0.0017(6) -0.0123(6)
C15A 0.0181(7) 0.0230(8) 0.0267(8) -0.0011(6) -0.0022(6) -0.0123(6)
C16A 0.0243(7) 0.0195(7) 0.0212(7) -0.0038(6) -0.0034(6) -0.0068(6)
C17A 0.0310(8) 0.0227(8) 0.0227(8) -0.0064(7) 0.0049(6) -0.0057(6)
C21A 0.0177(6) 0.0172(7) 0.0161(7) -0.0029(5) 0.0001(5) -0.0076(6)
C22A 0.0161(7) 0.0234(7) 0.0207(7) -0.0049(6) 0.0042(5) -0.0103(6)
C23A 0.0198(7) 0.0242(8) 0.0231(7) -0.0082(6) 0.0022(6) -0.0119(6)
C24A 0.0201(7) 0.0188(7) 0.0167(7) -0.0022(6) -0.0005(5) -0.0082(6)
C25A 0.0199(7) 0.0260(8) 0.0193(7) -0.0072(6) 0.0065(6) -0.0106(6)
C26A 0.0198(7) 0.0220(7) 0.0210(7) -0.0086(6) 0.0031(6) -0.0092(6)
C27A 0.0230(7) 0.0335(9) 0.0288(8) -0.0096(7) 0.0019(6) -0.0192(7)
C28A 0.0325(9) 0.0527(11) 0.0397(10) -0.0166(8) 0.0064(7) -0.0338(9)
F1B 0.0232(4) 0.0284(5) 0.0268(4) -0.0097(4) 0.0012(3) -0.0175(4)
F2B 0.0158(4) 0.0296(5) 0.0311(5) -0.0101(3) 0.0044(3) -0.0164(4)
N1B 0.0271(7) 0.0283(7) 0.0328(7) -0.0131(6) 0.0104(6) -0.0188(6)
N2B 0.0266(6) 0.0227(6) 0.0238(6) -0.0062(5) 0.0052(5) -0.0100(5)
N3B 0.0154(5) 0.0170(6) 0.0166(6) -0.0062(5) 0.0024(4) -0.0052(5)
O1B 0.0152(5) 0.0210(5) 0.0215(5) -0.0061(4) 0.0021(4) -0.0114(4)
O2B 0.0273(5) 0.0200(5) 0.0187(5) -0.0056(4) 0.0045(4) -0.0037(4)
C1B 0.0187(7) 0.0130(6) 0.0167(7) -0.0027(5) 0.0012(5) -0.0044(5)
C2B 0.0209(7) 0.0175(7) 0.0185(7) -0.0055(6) -0.0011(5) -0.0088(6)
C3B 0.0133(6) 0.0165(7) 0.0239(7) -0.0047(5) 0.0006(5) -0.0067(6)
C4B 0.0169(7) 0.0136(6) 0.0192(7) -0.0031(5) 0.0021(5) -0.0059(5)
C5B 0.0176(7) 0.0126(6) 0.0164(6) -0.0032(5) -0.0011(5) -0.0050(5)
C6B 0.0154(6) 0.0129(6) 0.0172(7) -0.0027(5) 0.0001(5) -0.0039(5)
C7B 0.0171(7) 0.0179(7) 0.0239(7) -0.0074(6) 0.0020(6) -0.0095(6)
C8B 0.0187(7) 0.0154(7) 0.0195(7) -0.0052(6) 0.0000(6) -0.0042(6)
C11B 0.0182(7) 0.0151(7) 0.0211(7) -0.0060(6) 0.0020(5) -0.0015(6)
C12B 0.0187(7) 0.0135(6) 0.0168(7) -0.0057(5) -0.0006(5) -0.0027(5)
C13B 0.0145(6) 0.0136(6) 0.0203(7) -0.0041(5) 0.0001(5) -0.0038(5)
C14B 0.0221(7) 0.0170(7) 0.0189(7) -0.0072(6) 0.0017(6) -0.0051(6)
C15B 0.0237(7) 0.0188(7) 0.0191(7) -0.0088(6) -0.0026(6) -0.0033(6)
C16B 0.0154(7) 0.0190(7) 0.0246(7) -0.0068(6) -0.0024(6) -0.0019(6)
C17B 0.0170(7) 0.0265(8) 0.0274(8) -0.0060(6) 0.0035(6) -0.0073(7)
C21B 0.0156(6) 0.0177(7) 0.0181(7) -0.0069(5) 0.0010(5) -0.0057(6)
C22B 0.0186(7) 0.0167(7) 0.0224(7) -0.0046(6) 0.0027(6) -0.0076(6)
C23B 0.0185(7) 0.0221(7) 0.0205(7) -0.0071(6) 0.0048(5) -0.0091(6)
C24B 0.0209(7) 0.0185(7) 0.0168(7) -0.0077(6) -0.0002(5) -0.0042(6)
C25B 0.0241(7) 0.0167(7) 0.0229(7) -0.0027(6) 0.0009(6) -0.0072(6)
C26B 0.0186(7) 0.0202(7) 0.0197(7) -0.0034(6) 0.0033(5) -0.0092(6)
C27B 0.0209(7) 0.0259(8) 0.0212(7) -0.0085(6) 0.0039(6) -0.0073(6)
C28B 0.0220(7) 0.0292(8) 0.0218(7) -0.0111(6) 0.0016(6) -0.0039(6)

loop_
_atom_type_symbol
_atom_type_description
_atom_type_scat_dispersion_real
_atom_type_scat_dispersion_imag
_atom_type_scat_source
C C 0.0181 0.0091 'International Tables Vol C Tables 4.2.6.8 and 6.1.1.4'
H H 0.0000 0.0000 'International Tables Vol C Tables 4.2.6.8 and 6.1.1.4'
F F 0.0727 0.0534 'International Tables Vol C Tables 4.2.6.8 and 6.1.1.4'
N N 0.0311 0.0180 'International Tables Vol C Tables 4.2.6.8 and 6.1.1.4'
O O 0.0492 0.0322 'International Tables Vol C Tables 4.2.6.8 and 6.1.1.4'

loop_
_geom_angle_atom_site_label_1
_geom_angle_atom_site_label_2
_geom_angle_atom_site_label_3
_geom_angle_site_symmetry_1
_geom_angle_site_symmetry_3
_geom_angle
_geom_angle_publ_flag
C6A N3A C12A . . 112.27(11) ?
C6A N3A C21A . . 112.43(10) ?
C12A N3A C21A . . 114.73(10) ?
C5A O1A C13A . . 114.85(10) ?
C24A O2A C27A . . 117.38(11) ?
C2A C1A C6A . . 120.15(12) ?
C2A C1A C8A . . 119.98(12) ?
C6A C1A C8A . . 119.87(13) ?
F1A C2A C3A . . 119.37(13) ?
F1A C2A C1A . . 119.94(12) ?
C3A C2A C1A . . 120.64(13) ?
F2A C3A C2A . . 119.93(12) ?
F2A C3A C4A . . 119.77(12) ?
C2A C3A C4A . . 120.28(13) ?
C3A C4A C5A . . 119.01(12) ?
C3A C4A C7A . . 120.64(13) ?
C5A C4A C7A . . 120.13(13) ?
O1A C5A C6A . . 121.30(12) ?
O1A C5A C4A . . 117.30(12) ?
C6A C5A C4A . . 121.39(13) ?
C5A C6A C1A . . 118.28(13) ?
C5A C6A N3A . . 120.55(12) ?
C1A C6A N3A . . 121.14(12) ?
N1A C7A C4A . . 176.84(16) ?
N2A C8A C1A . . 177.03(15) ?
C16A C11A C12A . . 118.12(13) ?
C16A C11A C17A . . 121.01(13) ?
C12A C11A C17A . . 120.86(13) ?
C13A C12A C11A . . 119.27(13) ?
C13A C12A N3A . . 119.60(12) ?
C11A C12A N3A . . 121.12(12) ?
C14A C13A C12A . . 122.63(13) ?
C14A C13A O1A . . 116.68(12) ?
C12A C13A O1A . . 120.68(12) ?
C13A C14A C15A . . 117.71(13) ?
C13A C14A H14A . . 121.100000 ?
C15A C14A H14A . . 121.100000 ?
C16A C15A C14A . . 120.66(13) ?
C16A C15A H15A . . 119.700000 ?
C14A C15A H15A . . 119.700000 ?
C15A C16A C11A . . 121.59(14) ?
C15A C16A H16A . . 119.200000 ?
C11A C16A H16A . . 119.200000 ?
C11A C17A H17A . . 109.500000 ?
C11A C17A H17B . . 109.500000 ?
H17A C17A H17B . . 109.500000 ?
C11A C17A H17C . . 109.500000 ?
H17A C17A H17C . . 109.500000 ?
H17B C17A H17C . . 109.500000 ?
C22A C21A C26A . . 119.72(12) ?
C22A C21A N3A . . 119.59(12) ?
C26A C21A N3A . . 120.69(12) ?
C21A C22A C23A . . 120.96(13) ?
C21A C22A H22A . . 119.500000 ?
C23A C22A H22A . . 119.500000 ?
C22A C23A C24A . . 119.37(13) ?
C22A C23A H23A . . 120.300000 ?
C24A C23A H23A . . 120.300000 ?
O2A C24A C23A . . 124.42(12) ?
O2A C24A C25A . . 115.84(12) ?
C23A C24A C25A . . 119.74(13) ?
C26A C25A C24A . . 120.36(13) ?
C26A C25A H25A . . 119.800000 ?
C24A C25A H25A . . 119.800000 ?
C25A C26A C21A . . 119.81(13) ?
C25A C26A H26A . . 120.100000 ?
C21A C26A H26A . . 120.100000 ?
O2A C27A C28A . . 107.43(12) ?
O2A C27A H27A . . 110.200000 ?
C28A C27A H27A . . 110.200000 ?
O2A C27A H27B . . 110.200000 ?
C28A C27A H27B . . 110.200000 ?
H27A C27A H27B . . 108.500000 ?
C27A C28A H28A . . 109.500000 ?
C27A C28A H28B . . 109.500000 ?
H28A C28A H28B . . 109.500000 ?
C27A C28A H28C . . 109.500000 ?
H28A C28A H28C . . 109.500000 ?
H28B C28A H28C . . 109.500000 ?
C6B N3B C12B . . 113.99(11) ?
C6B N3B C21B . . 113.82(10) ?
C12B N3B C21B . . 113.49(10) ?
C5B O1B C13B . . 116.65(10) ?
C24B O2B C27B . . 117.96(11) ?
C2B C1B C6B . . 120.34(12) ?
C2B C1B C8B . . 116.94(12) ?
C6B C1B C8B . . 122.70(12) ?
F1B C2B C3B . . 119.63(12) ?
F1B C2B C1B . . 119.62(12) ?
C3B C2B C1B . . 120.75(12) ?
F2B C3B C2B . . 120.00(12) ?
F2B C3B C4B . . 119.64(12) ?
C2B C3B C4B . . 120.36(12) ?
C3B C4B C5B . . 119.31(12) ?
C3B C4B C7B . . 118.34(12) ?
C5B C4B C7B . . 122.33(12) ?
O1B C5B C4B . . 116.83(12) ?
O1B C5B C6B . . 122.05(12) ?
C4B C5B C6B . . 121.09(12) ?
C5B C6B C1B . . 118.07(12) ?
C5B C6B N3B . . 120.72(12) ?
C1B C6B N3B . . 121.20(12) ?
N1B C7B C4B . . 176.48(14) ?
N2B C8B C1B . . 175.29(15) ?
C16B C11B C12B . . 118.16(13) ?
C16B C11B C17B . . 120.31(13) ?
C12B C11B C17B . . 121.50(13) ?
C13B C12B C11B . . 118.92(12) ?
C13B C12B N3B . . 120.58(12) ?
C11B C12B N3B . . 120.50(12) ?
C14B C13B C12B . . 122.67(12) ?
C14B C13B O1B . . 116.43(12) ?
C12B C13B O1B . . 120.89(12) ?
C13B C14B C15B . . 118.39(13) ?
C13B C14B H14B . . 120.800000 ?
C15B C14B H14B . . 120.800000 ?
C16B C15B C14B . . 119.82(13) ?
C16B C15B H15B . . 120.100000 ?
C14B C15B H15B . . 120.100000 ?
C15B C16B C11B . . 121.79(13) ?
C15B C16B H16B . . 119.100000 ?
C11B C16B H16B . . 119.100000 ?
C11B C17B H17D . . 109.500000 ?
C11B C17B H17E . . 109.500000 ?
H17D C17B H17E . . 109.500000 ?
C11B C17B H17F . . 109.500000 ?
H17D C17B H17F . . 109.500000 ?
H17E C17B H17F . . 109.500000 ?
C22B C21B C26B . . 119.75(13) ?
C22B C21B N3B . . 120.50(12) ?
C26B C21B N3B . . 119.74(12) ?
C21B C22B C23B . . 120.50(13) ?
C21B C22B H22B . . 119.800000 ?
C23B C22B H22B . . 119.800000 ?
C24B C23B C22B . . 119.73(13) ?
C24B C23B H23B . . 120.100000 ?
C22B C23B H23B . . 120.100000 ?
O2B C24B C23B . . 124.55(13) ?
O2B C24B C25B . . 115.75(12) ?
C23B C24B C25B . . 119.70(13) ?
C26B C25B C24B . . 120.19(13) ?
C26B C25B H25B . . 119.900000 ?
C24B C25B H25B . . 119.900000 ?
C25B C26B C21B . . 120.12(13) ?
C25B C26B H26B . . 119.900000 ?
C21B C26B H26B . . 119.900000 ?
O2B C27B C28B . . 107.64(12) ?
O2B C27B H27C . . 110.200000 ?
C28B C27B H27C . . 110.200000 ?
O2B C27B H27D . . 110.200000 ?
C28B C27B H27D . . 110.200000 ?
H27C C27B H27D . . 108.500000 ?
C27B C28B H28D . . 109.500000 ?
C27B C28B H28E . . 109.500000 ?
H28D C28B H28E . . 109.500000 ?
C27B C28B H28F . . 109.500000 ?
H28D C28B H28F . . 109.500000 ?
H28E C28B H28F . . 109.500000 ?

loop_
_geom_bond_atom_site_label_1
_geom_bond_atom_site_label_2
_geom_bond_site_symmetry_2
_geom_bond_distance
_geom_bond_publ_flag
F1A C2A . 1.3351(16) ?
F2A C3A . 1.3366(16) ?
N1A C7A . 1.147(2) ?
N2A C8A . 1.1479(19) ?
N3A C6A . 1.4209(18) ?
N3A C12A . 1.4422(18) ?
N3A C21A . 1.4723(17) ?
O1A C5A . 1.3603(16) ?
O1A C13A . 1.4045(17) ?
O2A C24A . 1.3696(17) ?
O2A C27A . 1.4385(17) ?
C1A C2A . 1.395(2) ?
C1A C6A . 1.4028(19) ?
C1A C8A . 1.438(2) ?
C2A C3A . 1.374(2) ?
C3A C4A . 1.393(2) ?
C4A C5A . 1.400(2) ?
C4A C7A . 1.435(2) ?
C5A C6A . 1.3909(19) ?
C11A C16A . 1.395(2) ?
C11A C12A . 1.399(2) ?
C11A C17A . 1.508(2) ?
C12A C13A . 1.392(2) ?
C13A C14A . 1.382(2) ?
C14A C15A . 1.389(2) ?
C14A H14A . 0.950000 ?
C15A C16A . 1.383(2) ?
C15A H15A . 0.950000 ?
C16A H16A . 0.950000 ?
C17A H17A . 0.980000 ?
C17A H17B . 0.980000 ?
C17A H17C . 0.980000 ?
C21A C22A . 1.383(2) ?
C21A C26A . 1.3893(19) ?
C22A C23A . 1.389(2) ?
C22A H22A . 0.950000 ?
C23A C24A . 1.389(2) ?
C23A H23A . 0.950000 ?
C24A C25A . 1.397(2) ?
C25A C26A . 1.385(2) ?
C25A H25A . 0.950000 ?
C26A H26A . 0.950000 ?
C27A C28A . 1.505(2) ?
C27A H27A . 0.990000 ?
C27A H27B . 0.990000 ?
C28A H28A . 0.980000 ?
C28A H28B . 0.980000 ?
C28A H28C . 0.980000 ?
F1B C2B . 1.3395(15) ?
F2B C3B . 1.3388(15) ?
N1B C7B . 1.1478(18) ?
N2B C8B . 1.1478(19) ?
N3B C6B . 1.4139(17) ?
N3B C12B . 1.4417(17) ?
N3B C21B . 1.4669(17) ?
O1B C5B . 1.3631(16) ?
O1B C13B . 1.4042(16) ?
O2B C24B . 1.3653(17) ?
O2B C27B . 1.4389(17) ?
C1B C2B . 1.3947(19) ?
C1B C6B . 1.4068(19) ?
C1B C8B . 1.4382(19) ?
C2B C3B . 1.366(2) ?
C3B C4B . 1.3952(19) ?
C4B C5B . 1.3984(19) ?
C4B C7B . 1.4374(19) ?
C5B C6B . 1.4000(19) ?
C11B C16B . 1.398(2) ?
C11B C12B . 1.4011(19) ?
C11B C17B . 1.503(2) ?
C12B C13B . 1.390(2) ?
C13B C14B . 1.379(2) ?
C14B C15B . 1.389(2) ?
C14B H14B . 0.950000 ?
C15B C16B . 1.387(2) ?
C15B H15B . 0.950000 ?
C16B H16B . 0.950000 ?
C17B H17D . 0.980000 ?
C17B H17E . 0.980000 ?
C17B H17F . 0.980000 ?
C21B C22B . 1.3840(19) ?
C21B C26B . 1.393(2) ?
C22B C23B . 1.392(2) ?
C22B H22B . 0.950000 ?
C23B C24B . 1.390(2) ?
C23B H23B . 0.950000 ?
C24B C25B . 1.398(2) ?
C25B C26B . 1.381(2) ?
C25B H25B . 0.950000 ?
C26B H26B . 0.950000 ?
C27B C28B . 1.502(2) ?
C27B H27C . 0.990000 ?
C27B H27D . 0.990000 ?
C28B H28D . 0.980000 ?
C28B H28E . 0.980000 ?
C28B H28F . 0.980000 ?

loop_
_geom_torsion_atom_site_label_1
_geom_torsion_atom_site_label_2
_geom_torsion_atom_site_label_3
_geom_torsion_atom_site_label_4
_geom_torsion_site_symmetry_1
_geom_torsion_site_symmetry_2
_geom_torsion_site_symmetry_3
_geom_torsion_site_symmetry_4
_geom_torsion
_geom_torsion_publ_flag
C6A C1A C2A F1A . . . . 175.13(11) ?
C8A C1A C2A F1A . . . . -5.03(19) ?
C6A C1A C2A C3A . . . . -2.4(2) ?
C8A C1A C2A C3A . . . . 177.46(12) ?
F1A C2A C3A F2A . . . . 0.07(19) ?
C1A C2A C3A F2A . . . . 177.60(12) ?
F1A C2A C3A C4A . . . . -178.38(12) ?
C1A C2A C3A C4A . . . . -0.9(2) ?
F2A C3A C4A C5A . . . . -177.67(12) ?
C2A C3A C4A C5A . . . . 0.8(2) ?
F2A C3A C4A C7A . . . . -3.06(19) ?
C2A C3A C4A C7A . . . . 175.39(13) ?
C13A O1A C5A C6A . . . . -22.71(17) ?
C13A O1A C5A C4A . . . . 158.76(11) ?
C3A C4A C5A O1A . . . . -178.91(11) ?
C7A C4A C5A O1A . . . . 6.45(19) ?
C3A C4A C5A C6A . . . . 2.6(2) ?
C7A C4A C5A C6A . . . . -172.07(12) ?
O1A C5A C6A C1A . . . . 175.85(11) ?
C4A C5A C6A C1A . . . . -5.68(19) ?
O1A C5A C6A N3A . . . . -5.69(19) ?
C4A C5A C6A N3A . . . . 172.78(12) ?
C2A C1A C6A C5A . . . . 5.55(19) ?
C8A C1A C6A C5A . . . . -174.29(12) ?
C2A C1A C6A N3A . . . . -172.90(12) ?
C8A C1A C6A N3A . . . . 7.26(19) ?
C12A N3A C6A C5A . . . . 28.31(17) ?
C21A N3A C6A C5A . . . . -102.84(14) ?
C12A N3A C6A C1A . . . . -153.27(12) ?
C21A N3A C6A C1A . . . . 75.58(15) ?
C16A C11A C12A C13A . . . . 0.98(19) ?
C17A C11A C12A C13A . . . . -178.15(13) ?
C16A C11A C12A N3A . . . . -177.35(12) ?
C17A C11A C12A N3A . . . . 3.5(2) ?
C6A N3A C12A C13A . . . . -23.18(17) ?
C21A N3A C12A C13A . . . . 106.80(14) ?
C6A N3A C12A C11A . . . . 155.15(12) ?
C21A N3A C12A C11A . . . . -74.87(16) ?
C11A C12A C13A C14A . . . . -1.9(2) ?
N3A C12A C13A C14A . . . . 176.50(12) ?
C11A C12A C13A O1A . . . . 177.61(11) ?
N3A C12A C13A O1A . . . . -4.03(19) ?
C5A O1A C13A C14A . . . . -152.98(12) ?
C5A O1A C13A C12A . . . . 27.52(17) ?
C12A C13A C14A C15A . . . . 1.3(2) ?
O1A C13A C14A C15A . . . . -178.23(12) ?
C13A C14A C15A C16A . . . . 0.2(2) ?
C14A C15A C16A C11A . . . . -1.0(2) ?
C12A C11A C16A C15A . . . . 0.4(2) ?
C17A C11A C16A C15A . . . . 179.54(13) ?
C6A N3A C21A C22A . . . . 74.01(16) ?
C12A N3A C21A C22A . . . . -55.89(17) ?
C6A N3A C21A C26A . . . . -105.84(14) ?
C12A N3A C21A C26A . . . . 124.25(14) ?
C26A C21A C22A C23A . . . . -1.0(2) ?
N3A C21A C22A C23A . . . . 179.11(12) ?
C21A C22A C23A C24A . . . . 0.6(2) ?
C27A O2A C24A C23A . . . . 7.5(2) ?
C27A O2A C24A C25A . . . . -172.37(13) ?
C22A C23A C24A O2A . . . . -178.84(13) ?
C22A C23A C24A C25A . . . . 1.0(2) ?
O2A C24A C25A C26A . . . . 177.57(13) ?
C23A C24A C25A C26A . . . . -2.3(2) ?
C24A C25A C26A C21A . . . . 1.9(2) ?
C22A C21A C26A C25A . . . . -0.3(2) ?
N3A C21A C26A C25A . . . . 179.61(12) ?
C24A O2A C27A C28A . . . . 169.63(13) ?
C6B C1B C2B F1B . . . . -177.93(12) ?
C8B C1B C2B F1B . . . . 3.41(19) ?
C6B C1B C2B C3B . . . . 2.7(2) ?
C8B C1B C2B C3B . . . . -175.92(13) ?
F1B C2B C3B F2B . . . . 0.4(2) ?
C1B C2B C3B F2B . . . . 179.75(12) ?
F1B C2B C3B C4B . . . . 179.89(12) ?
C1B C2B C3B C4B . . . . -0.8(2) ?
F2B C3B C4B C5B . . . . 178.09(12) ?
C2B C3B C4B C5B . . . . -1.4(2) ?
F2B C3B C4B C7B . . . . -0.63(19) ?
C2B C3B C4B C7B . . . . 179.90(13) ?
C13B O1B C5B C4B . . . . -164.35(11) ?
C13B O1B C5B C6B . . . . 17.36(18) ?
C3B C4B C5B O1B . . . . -176.70(12) ?
C7B C4B C5B O1B . . . . 1.97(19) ?
C3B C4B C5B C6B . . . . 1.6(2) ?
C7B C4B C5B C6B . . . . -179.73(13) ?
O1B C5B C6B C1B . . . . 178.52(12) ?
C4B C5B C6B C1B . . . . 0.31(19) ?
O1B C5B C6B N3B . . . . -0.46(19) ?
C4B C5B C6B N3B . . . . -178.68(12) ?
C2B C1B C6B C5B . . . . -2.5(2) ?
C8B C1B C6B C5B . . . . 176.12(12) ?
C2B C1B C6B N3B . . . . 176.52(12) ?
C8B C1B C6B N3B . . . . -4.9(2) ?
C12B N3B C6B C5B . . . . -18.20(17) ?
C21B N3B C6B C5B . . . . 114.14(14) ?
C12B N3B C6B C1B . . . . 162.85(12) ?
C21B N3B C6B C1B . . . . -64.82(16) ?
C16B C11B C12B C13B . . . . 5.7(2) ?
C17B C11B C12B C13B . . . . -172.16(12) ?
C16B C11B C12B N3B . . . . -174.77(12) ?
C17B C11B C12B N3B . . . . 7.4(2) ?
C6B N3B C12B C13B . . . . 20.59(17) ?
C21B N3B C12B C13B . . . . -111.90(14) ?
C6B N3B C12B C11B . . . . -158.96(12) ?
C21B N3B C12B C11B . . . . 68.55(16) ?
C11B C12B C13B C14B . . . . -4.7(2) ?
N3B C12B C13B C14B . . . . 175.73(12) ?
C11B C12B C13B O1B . . . . 174.95(12) ?
N3B C12B C13B O1B . . . . -4.61(19) ?
C5B O1B C13B C14B . . . . 164.99(12) ?
C5B O1B C13B C12B . . . . -14.69(17) ?
C12B C13B C14B C15B . . . . 0.4(2) ?
O1B C13B C14B C15B . . . . -179.28(12) ?
C13B C14B C15B C16B . . . . 2.8(2) ?
C14B C15B C16B C11B . . . . -1.7(2) ?
C12B C11B C16B C15B . . . . -2.6(2) ?
C17B C11B C16B C15B . . . . 175.25(13) ?
C6B N3B C21B C22B . . . . 113.74(14) ?
C12B N3B C21B C22B . . . . -113.69(14) ?
C6B N3B C21B C26B . . . . -67.30(16) ?
C12B N3B C21B C26B . . . . 65.28(16) ?
C26B C21B C22B C23B . . . . -0.9(2) ?
N3B C21B C22B C23B . . . . 178.11(12) ?
C21B C22B C23B C24B . . . . 0.8(2) ?
C27B O2B C24B C23B . . . . 7.76(19) ?
C27B O2B C24B C25B . . . . -172.82(12) ?
C22B C23B C24B O2B . . . . 179.39(13) ?
C22B C23B C24B C25B . . . . 0.0(2) ?
O2B C24B C25B C26B . . . . 179.79(12) ?
C23B C24B C25B C26B . . . . -0.8(2) ?
C24B C25B C26B C21B . . . . 0.7(2) ?
C22B C21B C26B C25B . . . . 0.1(2) ?
N3B C21B C26B C25B . . . . -178.90(12) ?
C24B O2B C27B C28B . . . . -172.52(11) ?
